data_2211393
loop_
_publ_author_name
'Kui-Wu Wang '
'Hui-Min Zhang '
'Bo-Jun Zheng'
'li Peng'
'Zhi-Min Jin'

_publ_section_title
;
 Cinchoninium hydrogen isophthalate at 153K
;
_journal_coeditor_code FL2074
_journal_issue 12
_journal_name_full 'Acta Crystallographica Section E'
_journal_page_first o5791
_journal_page_last o5793
_journal_paper_doi 10.1107/S1600536806048070
_journal_volume 62
_journal_year 2006
_chemical_formula_moiety 'C19 H23 N2 O +, C8 H5 O4 -'
_chemical_formula_sum 'C27 H28 N2 O5'
_chemical_formula_weight 460.51
_chemical_name_systematic
;
Cinchoninium 3-Carboxybenzoate
;
_space_group_IT_number 19
_symmetry_cell_setting orthorhombic
_symmetry_space_group_name_Hall 'P 2ac 2ab'
_symmetry_space_group_name_H-M 'P 21 21 21'
_atom_sites_solution_hydrogens geom
_atom_sites_solution_primary direct
_atom_sites_solution_secondary difmap
_audit_creation_method SHELXL-97
_cell_angle_alpha 90.00
_cell_angle_beta 90.00
_cell_angle_gamma 90.00
_cell_formula_units_Z 4
_cell_length_a 8.5208(6)
_cell_length_b 10.2582(8)
_cell_length_c 26.8066(18)
_cell_measurement_reflns_used 17333
_cell_measurement_temperature 153(2)
_cell_measurement_theta_max 27.76
_cell_measurement_theta_min 3.03
_cell_volume 2343.1(3)
_computing_cell_refinement 'PROCESS-AUTO (Rigaku, 1998)'
_computing_data_collection 'PROCESS-AUTO (Rigaku, 1998)'
_computing_data_reduction 'CrystalStructure (Rigaku/MSC, 2004)'
_computing_molecular_graphics 'SHELXTL (Bruker, 1998)'
_computing_publication_material SHELXTL
_computing_structure_refinement 'SHELXL97 (Sheldrick, 1997)'
_computing_structure_solution 'SHELXS97 (Sheldrick, 1997)'
_diffrn_ambient_temperature 153(2)
_diffrn_measured_fraction_theta_full 0.998
_diffrn_measured_fraction_theta_max 0.998
_diffrn_measurement_device_type 'Rigaku RAXIS-RAPID'
_diffrn_measurement_method '\w scans'
_diffrn_radiation_monochromator graphite
_diffrn_radiation_source 'fine-focus sealed tube'
_diffrn_radiation_type MoK\a
_diffrn_radiation_wavelength 0.71073
_diffrn_reflns_av_R_equivalents 0.0691
_diffrn_reflns_av_sigmaI/netI 0.0393
_diffrn_reflns_limit_h_max 10
_diffrn_reflns_limit_h_min -11
_diffrn_reflns_limit_k_max 13
_diffrn_reflns_limit_k_min -13
_diffrn_reflns_limit_l_max 34
_diffrn_reflns_limit_l_min -34
_diffrn_reflns_number 22585
_diffrn_reflns_theta_full 27.48
_diffrn_reflns_theta_max 27.48
_diffrn_reflns_theta_min 3.02
_diffrn_standards_decay_% 0
_diffrn_standards_interval_count 0
_diffrn_standards_interval_time 0
_diffrn_standards_number 0
_exptl_absorpt_coefficient_mu 0.090
_exptl_absorpt_correction_type none
_exptl_crystal_colour colourless
_exptl_crystal_density_diffrn 1.305
_exptl_crystal_density_method 'not measured'
_exptl_crystal_description block
_exptl_crystal_F_000 976
_exptl_crystal_size_max 0.44
_exptl_crystal_size_mid 0.23
_exptl_crystal_size_min 0.18
_refine_diff_density_max 0.282
_refine_diff_density_min -0.225
_refine_ls_extinction_coef 0.0077(15)
_refine_ls_extinction_expression Fc^*^=kFc[1+0.001xFc^2^\l^3^/sin(2\q)]^-1/4^
_refine_ls_extinction_method SHELXL97
_refine_ls_goodness_of_fit_ref 1.007
_refine_ls_hydrogen_treatment mixed
_refine_ls_matrix_type full
_refine_ls_number_parameters 320
_refine_ls_number_reflns 3056
_refine_ls_number_restraints 0
_refine_ls_restrained_S_all 1.007
_refine_ls_R_factor_all 0.0561
_refine_ls_R_factor_gt 0.0486
_refine_ls_shift/su_max 0.000
_refine_ls_shift/su_mean 0.000
_refine_ls_structure_factor_coef Fsqd
_refine_ls_weighting_details 'calc w=1/[\s^2^(Fo^2^)+(0.0866P)^2^+0.0000P] where P=(Fo^2^+2Fc^2^)/3'
_refine_ls_weighting_scheme calc
_refine_ls_wR_factor_gt 0.1193
_refine_ls_wR_factor_ref 0.1243
_reflns_number_gt 2531
_reflns_number_total 3056
_reflns_threshold_expression I>2sigma(I)
_cod_data_source_file fl2074.cif
_cod_data_source_block I
_cod_database_code 2211393
_cod_database_fobs_code 2211393

loop_
_symmetry_equiv_pos_as_xyz
'x, y, z'
'-x+1/2, -y, z+1/2'
'-x, y+1/2, -z+1/2'
'x+1/2, -y+1/2, -z'

loop_
_atom_site_type_symbol
_atom_site_label
_atom_site_fract_x
_atom_site_fract_y
_atom_site_fract_z
_atom_site_U_iso_or_equiv
_atom_site_adp_type
_atom_site_calc_flag
_atom_site_refinement_flags
_atom_site_occupancy
O O1 0.3598(2) 0.32408(19) 0.34309(7) 0.0265(4) Uani d . 1
O O2 0.8393(2) 0.2428(2) 0.41787(8) 0.0347(5) Uani d . 1
O O3 0.6228(2) 0.1244(2) 0.41414(7) 0.0315(4) Uani d . 1
O O4 1.3400(2) 0.0389(2) 0.40679(8) 0.0357(5) Uani d . 1
O O5 1.3815(2) -0.1398(2) 0.36095(10) 0.0440(6) Uani d . 1
N N1 0.6222(3) 0.6127(3) 0.21744(8) 0.0316(5) Uani d . 1
N N2 0.5180(2) 0.3684(2) 0.43799(7) 0.0237(4) Uani d . 1
C C1 0.7423(3) 0.5694(3) 0.24717(9) 0.0247(5) Uani d . 1
C C2 0.8950(3) 0.6133(3) 0.23581(10) 0.0297(6) Uani d . 1
H H2 0.9107 0.6730 0.2092 0.036 Uiso calc R 1
C C3 1.0199(3) 0.5705(3) 0.26280(10) 0.0330(6) Uani d . 1
H H3 1.1222 0.6012 0.2551 0.040 Uiso calc R 1
C C4 0.9988(3) 0.4811(3) 0.30197(10) 0.0306(6) Uani d . 1
H H4 1.0874 0.4498 0.3199 0.037 Uiso calc R 1
C C5 0.8511(3) 0.4384(3) 0.31465(9) 0.0245(5) Uani d . 1
H H5 0.8381 0.3786 0.3414 0.029 Uiso calc R 1
C C6 0.7178(3) 0.4835(3) 0.28792(9) 0.0218(5) Uani d . 1
C C7 0.5602(3) 0.4459(3) 0.29860(9) 0.0235(5) Uani d . 1
C C8 0.4449(3) 0.4851(3) 0.26675(10) 0.0321(6) Uani d . 1
H H8 0.3399 0.4568 0.2717 0.039 Uiso calc R 1
C C9 0.4810(3) 0.5669(3) 0.22682(10) 0.0367(7) Uani d . 1
H H9 0.3983 0.5911 0.2050 0.044 Uiso calc R 1
C C10 0.5176(3) 0.3648(3) 0.34421(8) 0.0220(5) Uani d . 1
H H10 0.5872 0.2863 0.3456 0.026 Uiso calc R 1
C C11 0.5431(3) 0.4471(2) 0.39112(8) 0.0224(5) Uani d . 1
H H11 0.6553 0.4756 0.3910 0.027 Uiso calc R 1
C C12 0.4428(3) 0.5699(3) 0.39492(10) 0.0287(6) Uani d . 1
H H12A 0.3427 0.5574 0.3767 0.034 Uiso calc R 1
H H12B 0.4989 0.6448 0.3800 0.034 Uiso calc R 1
C C13 0.4104(3) 0.5959(3) 0.45005(10) 0.0303(6) Uani d . 1
H H13 0.3687 0.6863 0.4546 0.036 Uiso calc R 1
C C14 0.5628(4) 0.5790(3) 0.47958(11) 0.0330(6) Uani d . 1
H H14A 0.5478 0.6090 0.5144 0.040 Uiso calc R 1
H H14B 0.6474 0.6317 0.4643 0.040 Uiso calc R 1
C C15 0.6083(3) 0.4337(3) 0.47905(9) 0.0305(6) Uani d . 1
H H15A 0.7224 0.4242 0.4732 0.037 Uiso calc R 1
H H15B 0.5825 0.3930 0.5115 0.037 Uiso calc R 1
C C16 0.3481(3) 0.3607(3) 0.45325(10) 0.0312(6) Uani d . 1
H H16A 0.3360 0.2981 0.4811 0.037 Uiso calc R 1
H H16B 0.2839 0.3296 0.4249 0.037 Uiso calc R 1
C C17 0.2918(3) 0.4960(3) 0.46962(10) 0.0331(6) Uani d . 1
H H17 0.2939 0.4991 0.5069 0.040 Uiso calc R 1
C C18 0.1263(4) 0.5232(5) 0.45287(14) 0.0558(10) Uani d . 1
H H18 0.0965 0.4941 0.4206 0.067 Uiso calc R 1
C C19 0.0215(5) 0.5835(5) 0.4793(2) 0.0708(13) Uani d . 1
H H19A 0.0470 0.6141 0.5117 0.085 Uiso calc R 1
H H19B -0.0808 0.5972 0.4661 0.085 Uiso calc R 1
C C20 0.7701(3) 0.1396(3) 0.40859(9) 0.0239(5) Uani d . 1
C C21 0.8639(3) 0.0254(3) 0.38979(9) 0.0236(5) Uani d . 1
C C22 0.7947(3) -0.0887(3) 0.37258(11) 0.0328(6) Uani d . 1
H H22 0.6836 -0.0962 0.3719 0.039 Uiso calc R 1
C C23 0.8862(4) -0.1907(3) 0.35646(14) 0.0429(8) Uani d . 1
H H23 0.8381 -0.2674 0.3439 0.051 Uiso calc R 1
C C24 1.0486(4) -0.1821(3) 0.35851(12) 0.0382(7) Uani d . 1
H H24 1.1114 -0.2532 0.3478 0.046 Uiso calc R 1
C C25 1.1190(3) -0.0695(3) 0.37627(9) 0.0268(5) Uani d . 1
C C26 1.0269(3) 0.0351(2) 0.39070(8) 0.0223(5) Uani d . 1
H H26 1.0752 0.1139 0.4013 0.027 Uiso calc R 1
C C27 1.2931(3) -0.0617(3) 0.37981(10) 0.0292(6) Uani d . 1
H H2N 0.565(4) 0.274(4) 0.4335(12) 0.045(10) Uiso d . 1
H H1O 0.356(5) 0.255(5) 0.3216(14) 0.056(11) Uiso d . 1
H H4O 1.456(6) 0.047(5) 0.4057(18) 0.092(16) Uiso d . 1

loop_
_atom_site_aniso_label
_atom_site_aniso_U_11
_atom_site_aniso_U_22
_atom_site_aniso_U_33
_atom_site_aniso_U_12
_atom_site_aniso_U_13
_atom_site_aniso_U_23
O1 0.0230(8) 0.0267(10) 0.0298(9) -0.0026(8) 0.0023(8) -0.0020(7)
O2 0.0282(9) 0.0236(10) 0.0522(12) -0.0013(9) 0.0024(9) -0.0078(9)
O3 0.0238(9) 0.0269(10) 0.0438(10) 0.0025(8) 0.0022(8) 0.0014(9)
O4 0.0230(8) 0.0362(12) 0.0479(11) -0.0002(9) -0.0016(8) -0.0093(9)
O5 0.0309(10) 0.0257(11) 0.0754(15) 0.0078(9) 0.0055(10) -0.0040(11)
N1 0.0320(11) 0.0354(13) 0.0274(10) 0.0054(11) 0.0003(9) 0.0076(10)
N2 0.0274(11) 0.0217(11) 0.0222(9) 0.0033(9) 0.0007(8) 0.0021(8)
C1 0.0281(12) 0.0239(13) 0.0222(11) 0.0034(11) 0.0008(9) 0.0000(10)
C2 0.0322(13) 0.0267(14) 0.0302(12) 0.0007(11) 0.0050(11) 0.0034(11)
C3 0.0260(12) 0.0344(15) 0.0385(14) -0.0016(12) 0.0049(11) 0.0015(12)
C4 0.0254(12) 0.0345(15) 0.0317(12) 0.0046(12) 0.0019(11) -0.0025(11)
C5 0.0266(11) 0.0225(12) 0.0244(11) 0.0024(11) 0.0016(10) -0.0004(9)
C6 0.0256(11) 0.0174(11) 0.0225(11) 0.0017(10) 0.0018(9) -0.0034(9)
C7 0.0262(11) 0.0212(12) 0.0230(11) 0.0036(10) 0.0019(10) -0.0002(10)
C8 0.0252(11) 0.0392(16) 0.0319(12) 0.0018(12) -0.0024(11) 0.0075(12)
C9 0.0299(13) 0.0475(18) 0.0328(13) 0.0035(14) -0.0039(11) 0.0105(13)
C10 0.0234(11) 0.0200(12) 0.0225(10) 0.0002(10) 0.0013(9) 0.0005(9)
C11 0.0258(11) 0.0200(12) 0.0212(10) -0.0002(10) 0.0015(10) 0.0002(9)
C12 0.0344(12) 0.0214(13) 0.0301(12) 0.0063(11) 0.0022(11) 0.0008(10)
C13 0.0348(13) 0.0252(13) 0.0309(13) 0.0082(11) -0.0009(11) -0.0043(10)
C14 0.0382(14) 0.0292(15) 0.0317(13) 0.0080(13) -0.0025(12) -0.0064(11)
C15 0.0359(14) 0.0308(15) 0.0247(11) 0.0085(12) -0.0051(11) -0.0036(10)
C16 0.0298(13) 0.0368(15) 0.0270(12) -0.0020(12) 0.0080(11) -0.0001(11)
C17 0.0347(14) 0.0391(17) 0.0256(12) 0.0047(14) 0.0049(11) -0.0015(11)
C18 0.0328(16) 0.080(3) 0.0541(19) 0.0156(19) 0.0030(15) -0.007(2)
C19 0.043(2) 0.061(3) 0.109(4) 0.009(2) 0.010(2) -0.012(3)
C20 0.0264(11) 0.0231(12) 0.0224(11) 0.0043(11) -0.0010(9) 0.0011(10)
C21 0.0262(11) 0.0213(12) 0.0233(10) 0.0013(11) -0.0023(10) 0.0013(9)
C22 0.0274(12) 0.0273(14) 0.0438(15) 0.0032(12) -0.0034(12) -0.0065(12)
C23 0.0353(15) 0.0279(16) 0.065(2) -0.0007(13) -0.0034(15) -0.0158(15)
C24 0.0338(14) 0.0233(14) 0.0574(18) 0.0069(13) 0.0011(14) -0.0096(13)
C25 0.0265(12) 0.0245(13) 0.0295(12) 0.0022(11) 0.0018(10) 0.0000(10)
C26 0.0255(11) 0.0187(12) 0.0228(10) 0.0024(10) -0.0012(9) 0.0008(9)
C27 0.0286(12) 0.0211(13) 0.0378(14) 0.0042(11) 0.0029(11) 0.0039(11)

loop_
_atom_type_symbol
_atom_type_description
_atom_type_scat_dispersion_real
_atom_type_scat_dispersion_imag
_atom_type_scat_source
C C 0.0033 0.0000 'International Tables Vol C Tables 4.2.6.8 and 6.1.1.4'
H H 0.0000 0.0000 'International Tables Vol C Tables 4.2.6.8 and 6.1.1.4'
N N 0.0061 0.0000 'International Tables Vol C Tables 4.2.6.8 and 6.1.1.4'
O O 0.0106 0.0000 'International Tables Vol C Tables 4.2.6.8 and 6.1.1.4'

loop_
_geom_angle_atom_site_label_1
_geom_angle_atom_site_label_2
_geom_angle_atom_site_label_3
_geom_angle
_geom_angle_publ_flag
C10 O1 H1O 106(2) ?
C27 O4 H4O 111(3) ?
C9 N1 C1 117.1(2) ?
C15 N2 C16 108.49(19) yes
C15 N2 C11 107.4(2) ?
C16 N2 C11 112.99(19) ?
C15 N2 H2N 107.3(19) ?
C16 N2 H2N 110.5(19) ?
C11 N2 H2N 109.9(18) ?
N1 C1 C2 117.4(2) yes
N1 C1 C6 122.6(2) ?
C2 C1 C6 120.0(2) ?
C3 C2 C1 120.3(2) yes
C3 C2 H2 119.9 ?
C1 C2 H2 119.9 ?
C2 C3 C4 120.6(3) ?
C2 C3 H3 119.7 ?
C4 C3 H3 119.7 ?
C5 C4 C3 120.6(2) ?
C5 C4 H4 119.7 ?
C3 C4 H4 119.7 ?
C4 C5 C6 120.2(2) ?
C4 C5 H5 119.9 ?
C6 C5 H5 119.9 ?
C1 C6 C5 118.2(2) ?
C1 C6 C7 117.4(2) ?
C5 C6 C7 124.3(2) ?
C8 C7 C6 118.2(2) ?
C8 C7 C10 119.5(2) ?
C6 C7 C10 122.2(2) ?
C7 C8 C9 120.0(3) ?
C7 C8 H8 120.0 ?
C9 C8 H8 120.0 ?
N1 C9 C8 124.3(3) ?
N1 C9 H9 117.9 ?
C8 C9 H9 117.9 ?
O1 C10 C7 111.86(19) yes
O1 C10 C11 108.45(19) ?
C7 C10 C11 108.9(2) yes
O1 C10 H10 109.2 ?
C7 C10 H10 109.2 ?
C11 C10 H10 109.2 ?
N2 C11 C12 107.86(19) yes
N2 C11 C10 111.6(2) ?
C12 C11 C10 115.5(2) yes
N2 C11 H11 107.1 ?
C12 C11 H11 107.1 ?
C10 C11 H11 107.1 ?
C11 C12 C13 108.1(2) yes
C11 C12 H12A 110.1 ?
C13 C12 H12A 110.1 ?
C11 C12 H12B 110.1 ?
C13 C12 H12B 110.1 ?
H12A C12 H12B 108.4 ?
C12 C13 C14 109.1(2) ?
C12 C13 C17 109.5(2) ?
C14 C13 C17 107.9(2) ?
C12 C13 H13 110.1 ?
C14 C13 H13 110.1 ?
C17 C13 H13 110.1 ?
C13 C14 C15 108.6(2) ?
C13 C14 H14A 110.0 ?
C15 C14 H14A 110.0 ?
C13 C14 H14B 110.0 ?
C15 C14 H14B 110.0 ?
H14A C14 H14B 108.4 ?
N2 C15 C14 108.0(2) ?
N2 C15 H15A 110.1 ?
C14 C15 H15A 110.1 ?
N2 C15 H15B 110.1 ?
C14 C15 H15B 110.1 ?
H15A C15 H15B 108.4 ?
N2 C16 C17 109.3(2) ?
N2 C16 H16A 109.8 ?
C17 C16 H16A 109.8 ?
N2 C16 H16B 109.8 ?
C17 C16 H16B 109.8 ?
H16A C16 H16B 108.3 ?
C18 C17 C13 113.1(3) yes
C18 C17 C16 112.1(3) ?
C13 C17 C16 107.5(2) ?
C18 C17 H17 108.0 ?
C13 C17 H17 108.0 ?
C16 C17 H17 108.0 ?
C19 C18 C17 124.8(4) yes
C19 C18 H18 117.6 ?
C17 C18 H18 117.6 ?
C18 C19 H19A 120.0 ?
C18 C19 H19B 120.0 ?
H19A C19 H19B 120.0 ?
O2 C20 O3 123.5(2) yes
O2 C20 C21 118.7(2) yes
O3 C20 C21 117.8(2) ?
C22 C21 C26 119.3(2) yes
C22 C21 C20 122.8(2) yes
C26 C21 C20 117.9(2) ?
C23 C22 C21 120.3(3) ?
C23 C22 H22 119.8 ?
C21 C22 H22 119.8 ?
C22 C23 C24 120.3(3) ?
C22 C23 H23 119.8 ?
C24 C23 H23 119.8 ?
C25 C24 C23 119.9(3) ?
C25 C24 H24 120.1 ?
C23 C24 H24 120.1 ?
C26 C25 C24 119.8(2) ?
C26 C25 C27 120.3(3) ?
C24 C25 C27 119.9(3) yes
C25 C26 C21 120.3(2) ?
C25 C26 H26 119.9 ?
C21 C26 H26 119.9 ?
O5 C27 O4 123.9(3) yes
O5 C27 C25 123.9(3) yes
O4 C27 C25 112.2(2) yes

loop_
_geom_bond_atom_site_label_1
_geom_bond_atom_site_label_2
_geom_bond_distance
_geom_bond_publ_flag
O1 C10 1.408(3) yes
O1 H1O 0.92(4) ?
O2 C20 1.237(3) yes
O3 C20 1.274(3) yes
O4 C27 1.321(4) yes
O4 H4O 0.99(5) ?
O5 C27 1.210(3) yes
N1 C9 1.316(4) ?
N1 C1 1.371(3) yes
N2 C15 1.500(3) yes
N2 C16 1.506(3) ?
N2 C11 1.509(3) ?
N2 H2N 1.06(4) ?
C1 C2 1.410(3) yes
C1 C6 1.419(3) ?
C2 C3 1.359(4) ?
C2 H2 0.9500 ?
C3 C4 1.406(4) ?
C3 H3 0.9500 ?
C4 C5 1.375(4) ?
C4 H4 0.9500 ?
C5 C6 1.420(3) ?
C5 H5 0.9500 ?
C6 C7 1.427(3) ?
C7 C8 1.362(4) ?
C7 C10 1.523(3) ?
C8 C9 1.394(4) ?
C8 H8 0.9500 ?
C9 H9 0.9500 ?
C10 C11 1.530(3) yes
C10 H10 1.0000 ?
C11 C12 1.525(4) ?
C11 H11 1.0000 ?
C12 C13 1.527(4) ?
C12 H12A 0.9900 ?
C12 H12B 0.9900 ?
C13 C14 1.531(4) yes
C13 C17 1.532(4) ?
C13 H13 1.0000 ?
C14 C15 1.541(4) ?
C14 H14A 0.9900 ?
C14 H14B 0.9900 ?
C15 H15A 0.9900 ?
C15 H15B 0.9900 ?
C16 C17 1.533(4) ?
C16 H16A 0.9900 ?
C16 H16B 0.9900 ?
C17 C18 1.506(4) yes
C17 H17 1.0000 ?
C18 C19 1.296(5) yes
C18 H18 0.9500 ?
C19 H19A 0.9500 ?
C19 H19B 0.9500 ?
C20 C21 1.506(4) yes
C21 C22 1.389(4) yes
C21 C26 1.393(3) ?
C22 C23 1.375(4) ?
C22 H22 0.9500 ?
C23 C24 1.388(4) ?
C23 H23 0.9500 ?
C24 C25 1.385(4) ?
C24 H24 0.9500 ?
C25 C26 1.385(4) ?
C25 C27 1.489(3) yes
C26 H26 0.9500 ?

loop_
_geom_hbond_atom_site_label_D
_geom_hbond_atom_site_label_H
_geom_hbond_atom_site_label_A
_geom_hbond_site_symmetry_A
_geom_hbond_distance_DH
_geom_hbond_distance_HA
_geom_hbond_distance_DA
_geom_hbond_angle_DHA
_geom_hbond_publ_flag
O4 H4O O3 1_655 0.99(5) 1.64(5) 2.572(3) 154(5) yes
O1 H1O N1 3_645 0.92(4) 1.80(4) 2.713(3) 171(4) yes
N2 H2N O2 . 1.06(4) 2.39(4) 3.074(5) 121(3) yes
N2 H2N O3 . 1.06(4) 1.69(4) 2.734(3) 168(3) yes
C5 H5 O2 . 0.95 2.48 3.419(6) 171 yes
C10 H10 O3 . 1.00 2.50 3.225(3) 129 yes
C12 H12B O5 1_465 0.99 2.48 3.158(2) 126 yes
C15 H15A O2 . 0.99 2.58 3.224(3) 123 yes
C16 H16B O1 . 0.99 2.29 2.978(5) 126 yes

loop_
_geom_torsion_atom_site_label_1
_geom_torsion_atom_site_label_2
_geom_torsion_atom_site_label_3
_geom_torsion_atom_site_label_4
_geom_torsion
C9 N1 C1 C2 177.1(3)
C9 N1 C1 C6 -2.7(4)
N1 C1 C2 C3 -177.8(3)
C6 C1 C2 C3 2.1(4)
C1 C2 C3 C4 0.6(4)
C2 C3 C4 C5 -2.0(4)
C3 C4 C5 C6 0.6(4)
N1 C1 C6 C5 176.4(2)
C2 C1 C6 C5 -3.4(4)
N1 C1 C6 C7 -2.2(4)
C2 C1 C6 C7 178.0(2)
C4 C5 C6 C1 2.1(4)
C4 C5 C6 C7 -179.4(3)
C1 C6 C7 C8 5.6(4)
C5 C6 C7 C8 -173.0(3)
C1 C6 C7 C10 -174.1(2)
C5 C6 C7 C10 7.3(4)
C6 C7 C8 C9 -4.1(4)
C10 C7 C8 C9 175.6(3)
C1 N1 C9 C8 4.6(5)
C7 C8 C9 N1 -1.2(5)
C8 C7 C10 O1 8.9(3)
C6 C7 C10 O1 -171.4(2)
C8 C7 C10 C11 -110.9(3)
C6 C7 C10 C11 68.7(3)
C15 N2 C11 C12 -75.9(2)
C16 N2 C11 C12 43.8(3)
C15 N2 C11 C10 156.2(2)
C16 N2 C11 C10 -84.2(3)
O1 C10 C11 N2 63.5(3)
C7 C10 C11 N2 -174.50(19)
O1 C10 C11 C12 -60.2(3)
C7 C10 C11 C12 61.8(3)
N2 C11 C12 C13 23.0(3)
C10 C11 C12 C13 148.7(2)
C11 C12 C13 C14 44.9(3)
C11 C12 C13 C17 -72.9(3)
C12 C13 C14 C15 -68.5(3)
C17 C13 C14 C15 50.3(3)
C16 N2 C15 C14 -71.2(3)
C11 N2 C15 C14 51.3(3)
C13 C14 C15 N2 16.9(3)
C15 N2 C16 C17 51.4(3)
C11 N2 C16 C17 -67.6(3)
C12 C13 C17 C18 -75.5(3)
C14 C13 C17 C18 165.9(3)
C12 C13 C17 C16 48.8(3)
C14 C13 C17 C16 -69.8(3)
N2 C16 C17 C18 141.5(2)
N2 C16 C17 C13 16.7(3)
C13 C17 C18 C19 -97.5(5)
C16 C17 C18 C19 140.8(5)
O2 C20 C21 C22 -171.8(3)
O3 C20 C21 C22 8.3(4)
O2 C20 C21 C26 9.3(3)
O3 C20 C21 C26 -170.6(2)
C26 C21 C22 C23 -0.2(4)
C20 C21 C22 C23 -179.1(3)
C21 C22 C23 C24 1.8(5)
C22 C23 C24 C25 -0.8(5)
C23 C24 C25 C26 -1.6(5)
C23 C24 C25 C27 178.3(3)
C24 C25 C26 C21 3.2(4)
C27 C25 C26 C21 -176.7(2)
C22 C21 C26 C25 -2.3(4)
C20 C21 C26 C25 176.7(2)
C26 C25 C27 O5 -168.0(3)
C24 C25 C27 O5 12.1(4)
C26 C25 C27 O4 13.3(4)
C24 C25 C27 O4 -166.6(3)

loop_
_cod_related_entry_id
_cod_related_entry_database
_cod_related_entry_code
1 ChemSpider 21178306
